data_7107957
loop_
_publ_author_name
'Junfeng Bai'
'Baishu Zheng'
'Yizhi Li'
'Zhen Yang'
'Shuhua Li'

_publ_section_title
;
 High and selective CO2 capture by two mesoporous acylamide-functionalized
 rht-type metal-organic frameworks
;
_journal_name_full Chem.Commun.
_journal_page_first 7025
_journal_paper_doi 10.1039/c2cc17593b
_journal_volume 48
_journal_year 2012
_chemical_formula_moiety 'C17 H11 Cu N O6'
_chemical_formula_sum 'C17 H11 Cu N O6'
_chemical_formula_weight 388.81
_chemical_name_systematic
;
?
;
_space_group_IT_number 225
_symmetry_cell_setting cubic
_symmetry_space_group_name_Hall '-F 4 2 3'
_symmetry_space_group_name_H-M 'F m -3 m'
_atom_sites_solution_hydrogens geom
_atom_sites_solution_primary direct
_atom_sites_solution_secondary difmap
_audit_creation_method SHELXL-97
_cell_angle_alpha 90.00
_cell_angle_beta 90.00
_cell_angle_gamma 90.00
_cell_formula_units_Z 96
_cell_length_a 52.557(3)
_cell_length_b 52.557(3)
_cell_length_c 52.557(3)
_cell_measurement_reflns_used 4830
_cell_measurement_temperature 291(2)
_cell_measurement_theta_max 16.96
_cell_measurement_theta_min 2.18
_cell_volume 145175(14)
_computing_cell_refinement SMART
_computing_data_collection 'SMART (Bruker, 2000)'
_computing_data_reduction 'SAINT (Bruker, 2000)'
_computing_molecular_graphics SHELXTL
_computing_publication_material SHELXTL
_computing_structure_refinement SHELXTL
_computing_structure_solution 'SHELXTL (Bruker, 2000)'
_diffrn_ambient_temperature 291(2)
_diffrn_measured_fraction_theta_full 0.999
_diffrn_measured_fraction_theta_max 0.999
_diffrn_measurement_device_type 'Bruker Smart Apex CCD area detector'
_diffrn_measurement_method 'phi and omega scans'
_diffrn_radiation_monochromator graphite
_diffrn_radiation_source 'fine-focus sealed tube'
_diffrn_radiation_type MoK\a
_diffrn_radiation_wavelength 0.71073
_diffrn_reflns_av_R_equivalents 0.0961
_diffrn_reflns_av_sigmaI/netI 0.0313
_diffrn_reflns_limit_h_max 64
_diffrn_reflns_limit_h_min -64
_diffrn_reflns_limit_k_max 32
_diffrn_reflns_limit_k_min -64
_diffrn_reflns_limit_l_max 64
_diffrn_reflns_limit_l_min -63
_diffrn_reflns_number 202502
_diffrn_reflns_theta_full 26.00
_diffrn_reflns_theta_max 26.00
_diffrn_reflns_theta_min 1.55
_exptl_absorpt_coefficient_mu 0.370
_exptl_absorpt_correction_T_max 0.9230
_exptl_absorpt_correction_T_min 0.9035
_exptl_absorpt_correction_type multi-scan
_exptl_absorpt_process_details 'SADABS; Bruker, 2000'
_exptl_crystal_colour blue
_exptl_crystal_density_diffrn 0.427
_exptl_crystal_density_meas ?
_exptl_crystal_density_method 'not measured'
_exptl_crystal_description polyhedra
_exptl_crystal_F_000 18912
_exptl_crystal_size_max 0.28
_exptl_crystal_size_mid 0.24
_exptl_crystal_size_min 0.22
_refine_diff_density_max 0.168
_refine_diff_density_min -0.387
_refine_diff_density_rms 0.024
_refine_ls_extinction_method none
_refine_ls_goodness_of_fit_ref 1.035
_refine_ls_hydrogen_treatment constr
_refine_ls_matrix_type full
_refine_ls_number_parameters 152
_refine_ls_number_reflns 6764
_refine_ls_number_restraints 0
_refine_ls_restrained_S_all 1.035
_refine_ls_R_factor_all 0.0620
_refine_ls_R_factor_gt 0.0398
_refine_ls_shift/su_max 0.000
_refine_ls_shift/su_mean 0.000
_refine_ls_structure_factor_coef Fsqd
_refine_ls_weighting_details 'calc w=1/[\s^2^(Fo^2^)+(0.0700P)^2^+1.9900P] where P=(Fo^2^+2Fc^2^)/3'
_refine_ls_weighting_scheme calc
_refine_ls_wR_factor_gt 0.1094
_refine_ls_wR_factor_ref 0.1202
_reflns_number_gt 4848
_reflns_number_total 6764
_reflns_threshold_expression >2sigma(I)
_cod_data_source_file c2cc17593b.txt
_cod_data_source_block 840576
_cod_depositor_comments
;
The following automatic conversions were performed:

'_exptl_crystal_density_meas' value 'not measured' was changed to '?'
- the value is perceived as not measured.

Automatic conversion script
Id: cif_fix_values 3008 2015-01-20 13:52:24Z robertas 
;
_cod_original_cell_volume 145177(13)
_cod_original_sg_symbol_H-M fm-3m
_cod_database_code 7107957

loop_
_symmetry_equiv_pos_as_xyz
'x, y, z'
'-x, -y, z'
'-x, y, -z'
'x, -y, -z'
'z, x, y'
'z, -x, -y'
'-z, -x, y'
'-z, x, -y'
'y, z, x'
'-y, z, -x'
'y, -z, -x'
'-y, -z, x'
'y, x, -z'
'-y, -x, -z'
'y, -x, z'
'-y, x, z'
'x, z, -y'
'-x, z, y'
'-x, -z, -y'
'x, -z, y'
'z, y, -x'
'z, -y, x'
'-z, y, x'
'-z, -y, -x'
'x, y+1/2, z+1/2'
'-x, -y+1/2, z+1/2'
'-x, y+1/2, -z+1/2'
'x, -y+1/2, -z+1/2'
'z, x+1/2, y+1/2'
'z, -x+1/2, -y+1/2'
'-z, -x+1/2, y+1/2'
'-z, x+1/2, -y+1/2'
'y, z+1/2, x+1/2'
'-y, z+1/2, -x+1/2'
'y, -z+1/2, -x+1/2'
'-y, -z+1/2, x+1/2'
'y, x+1/2, -z+1/2'
'-y, -x+1/2, -z+1/2'
'y, -x+1/2, z+1/2'
'-y, x+1/2, z+1/2'
'x, z+1/2, -y+1/2'
'-x, z+1/2, y+1/2'
'-x, -z+1/2, -y+1/2'
'x, -z+1/2, y+1/2'
'z, y+1/2, -x+1/2'
'z, -y+1/2, x+1/2'
'-z, y+1/2, x+1/2'
'-z, -y+1/2, -x+1/2'
'x+1/2, y, z+1/2'
'-x+1/2, -y, z+1/2'
'-x+1/2, y, -z+1/2'
'x+1/2, -y, -z+1/2'
'z+1/2, x, y+1/2'
'z+1/2, -x, -y+1/2'
'-z+1/2, -x, y+1/2'
'-z+1/2, x, -y+1/2'
'y+1/2, z, x+1/2'
'-y+1/2, z, -x+1/2'
'y+1/2, -z, -x+1/2'
'-y+1/2, -z, x+1/2'
'y+1/2, x, -z+1/2'
'-y+1/2, -x, -z+1/2'
'y+1/2, -x, z+1/2'
'-y+1/2, x, z+1/2'
'x+1/2, z, -y+1/2'
'-x+1/2, z, y+1/2'
'-x+1/2, -z, -y+1/2'
'x+1/2, -z, y+1/2'
'z+1/2, y, -x+1/2'
'z+1/2, -y, x+1/2'
'-z+1/2, y, x+1/2'
'-z+1/2, -y, -x+1/2'
'x+1/2, y+1/2, z'
'-x+1/2, -y+1/2, z'
'-x+1/2, y+1/2, -z'
'x+1/2, -y+1/2, -z'
'z+1/2, x+1/2, y'
'z+1/2, -x+1/2, -y'
'-z+1/2, -x+1/2, y'
'-z+1/2, x+1/2, -y'
'y+1/2, z+1/2, x'
'-y+1/2, z+1/2, -x'
'y+1/2, -z+1/2, -x'
'-y+1/2, -z+1/2, x'
'y+1/2, x+1/2, -z'
'-y+1/2, -x+1/2, -z'
'y+1/2, -x+1/2, z'
'-y+1/2, x+1/2, z'
'x+1/2, z+1/2, -y'
'-x+1/2, z+1/2, y'
'-x+1/2, -z+1/2, -y'
'x+1/2, -z+1/2, y'
'z+1/2, y+1/2, -x'
'z+1/2, -y+1/2, x'
'-z+1/2, y+1/2, x'
'-z+1/2, -y+1/2, -x'
'-x, -y, -z'
'x, y, -z'
'x, -y, z'
'-x, y, z'
'-z, -x, -y'
'-z, x, y'
'z, x, -y'
'z, -x, y'
'-y, -z, -x'
'y, -z, x'
'-y, z, x'
'y, z, -x'
'-y, -x, z'
'y, x, z'
'-y, x, -z'
'y, -x, -z'
'-x, -z, y'
'x, -z, -y'
'x, z, y'
'-x, z, -y'
'-z, -y, x'
'-z, y, -x'
'z, -y, -x'
'z, y, x'
'-x, -y+1/2, -z+1/2'
'x, y+1/2, -z+1/2'
'x, -y+1/2, z+1/2'
'-x, y+1/2, z+1/2'
'-z, -x+1/2, -y+1/2'
'-z, x+1/2, y+1/2'
'z, x+1/2, -y+1/2'
'z, -x+1/2, y+1/2'
'-y, -z+1/2, -x+1/2'
'y, -z+1/2, x+1/2'
'-y, z+1/2, x+1/2'
'y, z+1/2, -x+1/2'
'-y, -x+1/2, z+1/2'
'y, x+1/2, z+1/2'
'-y, x+1/2, -z+1/2'
'y, -x+1/2, -z+1/2'
'-x, -z+1/2, y+1/2'
'x, -z+1/2, -y+1/2'
'x, z+1/2, y+1/2'
'-x, z+1/2, -y+1/2'
'-z, -y+1/2, x+1/2'
'-z, y+1/2, -x+1/2'
'z, -y+1/2, -x+1/2'
'z, y+1/2, x+1/2'
'-x+1/2, -y, -z+1/2'
'x+1/2, y, -z+1/2'
'x+1/2, -y, z+1/2'
'-x+1/2, y, z+1/2'
'-z+1/2, -x, -y+1/2'
'-z+1/2, x, y+1/2'
'z+1/2, x, -y+1/2'
'z+1/2, -x, y+1/2'
'-y+1/2, -z, -x+1/2'
'y+1/2, -z, x+1/2'
'-y+1/2, z, x+1/2'
'y+1/2, z, -x+1/2'
'-y+1/2, -x, z+1/2'
'y+1/2, x, z+1/2'
'-y+1/2, x, -z+1/2'
'y+1/2, -x, -z+1/2'
'-x+1/2, -z, y+1/2'
'x+1/2, -z, -y+1/2'
'x+1/2, z, y+1/2'
'-x+1/2, z, -y+1/2'
'-z+1/2, -y, x+1/2'
'-z+1/2, y, -x+1/2'
'z+1/2, -y, -x+1/2'
'z+1/2, y, x+1/2'
'-x+1/2, -y+1/2, -z'
'x+1/2, y+1/2, -z'
'x+1/2, -y+1/2, z'
'-x+1/2, y+1/2, z'
'-z+1/2, -x+1/2, -y'
'-z+1/2, x+1/2, y'
'z+1/2, x+1/2, -y'
'z+1/2, -x+1/2, y'
'-y+1/2, -z+1/2, -x'
'y+1/2, -z+1/2, x'
'-y+1/2, z+1/2, x'
'y+1/2, z+1/2, -x'
'-y+1/2, -x+1/2, z'
'y+1/2, x+1/2, z'
'-y+1/2, x+1/2, -z'
'y+1/2, -x+1/2, -z'
'-x+1/2, -z+1/2, y'
'x+1/2, -z+1/2, -y'
'x+1/2, z+1/2, y'
'-x+1/2, z+1/2, -y'
'-z+1/2, -y+1/2, x'
'-z+1/2, y+1/2, -x'
'z+1/2, -y+1/2, -x'
'z+1/2, y+1/2, x'

loop_
_atom_site_label
_atom_site_type_symbol
_atom_site_fract_x
_atom_site_fract_y
_atom_site_fract_z
_atom_site_U_iso_or_equiv
_atom_site_adp_type
_atom_site_occupancy
_atom_site_symmetry_multiplicity
_atom_site_calc_flag
_atom_site_refinement_flags
C1 C 0.10211(3) 0.64877(3) 0.46553(3) 0.0436(4) Uani 1 1 d .
C2 C 0.06710(3) 0.65091(4) 0.43290(3) 0.0418(5) Uani 1 2 d S
H2 H 0.0600 0.6363 0.4400 0.050 Uiso 1 2 calc SR
C3 C 0.08857(3) 0.66167(3) 0.44392(3) 0.0486(4) Uani 1 1 d .
C4 C 0.09683(3) 0.68475(3) 0.43478(3) 0.0489(4) Uani 1 1 d .
H4 H 0.1107 0.6924 0.4427 0.059 Uiso 1 1 calc R
C5 C 0.08562(3) 0.69711(5) 0.41438(3) 0.0531(6) Uani 1 2 d S
C6 C 0.11192(5) 0.72390(6) 0.38808(5) 0.0690(8) Uani 1 2 d S
C7 C 0.11892(4) 0.75063(6) 0.38108(4) 0.0665(7) Uani 1 2 d S
C8 C 0.10193(8) 0.76665(8) 0.36966(8) 0.0643(10) Uani 0.50 1 d P
H8A H 0.0847 0.7613 0.3669 0.077 Uiso 0.50 1 d PR
C9 C 0.10930(9) 0.79103(9) 0.36138(8) 0.0748(12) Uani 0.50 1 d P
H9A H 0.0975 0.8024 0.3533 0.090 Uiso 0.50 1 d PR
C10 C 0.13502(4) 0.79832(5) 0.36498(4) 0.0637(7) Uani 1 2 d S
C11 C 0.15228(10) 0.78177(9) 0.37473(9) 0.0747(12) Uani 0.50 1 d P
H11A H 0.1698 0.7867 0.3762 0.090 Uiso 0.50 1 d PR
C12 C 0.14477(9) 0.75795(9) 0.38316(10) 0.0764(12) Uani 0.50 1 d P
H12A H 0.1570 0.7462 0.3900 0.092 Uiso 0.50 1 d PR
C13 C 0.14522(4) 0.82322(5) 0.35478(4) 0.0597(7) Uani 1 2 d S
C14 C 0.13351(5) 0.83420(4) 0.33420(4) 0.0630(7) Uani 1 2 d S
H14 H 0.1182 0.8279 0.3279 0.076 Uiso 1 2 calc SR
Cu1 Cu 0.107539(5) 0.607539(5) 0.5000 0.04263(12) Uani 1 4 d S
Cu2 Cu 0.143100(5) 0.643100(5) 0.5000 0.04535(12) Uani 1 4 d S
N1 N 0.09440(3) 0.72243(4) 0.40560(3) 0.0553(5) Uani 1 2 d S
H1 H 0.0880 0.7361 0.4120 0.066 Uiso 1 2 d SR
O1 O 0.091693(19) 0.628388(19) 0.473788(19) 0.0429(3) Uani 1 1 d .
O2 O 0.12219(2) 0.658495(19) 0.47378(2) 0.0480(3) Uani 1 1 d .
O3 O 0.12326(3) 0.70551(4) 0.37674(3) 0.0784(6) Uani 1 2 d S
O1W O 0.17155(3) 0.67155(3) 0.5000 0.0512(5) Uani 1 4 d S
H1W2 H 0.1876 0.6642 0.4957 0.077 Uiso 0.25 1 d PR
H1W3 H 0.1726 0.6793 0.5166 0.077 Uiso 0.25 1 d PR
O2W O 0.07888(3) 0.57888(3) 0.5000 0.0555(6) Uani 1 4 d S
H2W1 H 0.0831 0.5660 0.4877 0.083 Uiso 0.25 1 d PR
H2W2 H 0.0628 0.5863 0.4957 0.083 Uiso 0.25 1 d PR

loop_
_atom_site_aniso_label
_atom_site_aniso_U_11
_atom_site_aniso_U_22
_atom_site_aniso_U_33
_atom_site_aniso_U_23
_atom_site_aniso_U_13
_atom_site_aniso_U_12
C1 0.0515(9) 0.0434(8) 0.0358(7) 0.0049(6) -0.0024(7) -0.0117(7)
C2 0.0466(7) 0.0321(10) 0.0466(7) 0.0116(6) -0.0061(9) -0.0116(6)
C3 0.0517(9) 0.0466(9) 0.0475(9) 0.0097(7) -0.0086(7) -0.0110(7)
C4 0.0554(10) 0.0350(8) 0.0564(10) 0.0084(7) -0.0102(8) -0.0100(7)
C5 0.0479(8) 0.0634(15) 0.0479(8) 0.0194(8) -0.0068(10) -0.0194(8)
C6 0.0705(12) 0.0660(18) 0.0705(12) 0.0116(12) -0.0212(15) -0.0116(12)
C7 0.0599(10) 0.0796(19) 0.0599(10) 0.0156(10) -0.0045(13) -0.0156(10)
C8 0.061(2) 0.064(2) 0.068(3) -0.0048(19) -0.005(2) -0.0124(19)
C9 0.068(3) 0.089(3) 0.067(3) 0.024(2) -0.020(2) -0.020(2)
C10 0.0641(10) 0.0629(17) 0.0641(10) 0.0171(10) -0.0082(13) -0.0171(10)
C11 0.083(3) 0.074(3) 0.067(3) 0.006(2) -0.013(2) -0.015(2)
C12 0.063(3) 0.068(3) 0.098(3) 0.025(3) -0.001(2) -0.010(2)
C13 0.0508(8) 0.0775(18) 0.0508(8) 0.0190(9) -0.0128(11) -0.0190(9)
C14 0.0606(15) 0.0643(11) 0.0643(11) 0.0286(13) -0.0251(10) -0.0251(10)
Cu1 0.04430(15) 0.04430(15) 0.0393(2) 0.000 0.000 -0.01492(16)
Cu2 0.04516(16) 0.04516(16) 0.0457(2) 0.000 0.000 -0.01428(17)
N1 0.0592(8) 0.0475(11) 0.0592(8) 0.0180(7) -0.0272(11) -0.0180(7)
O1 0.0419(6) 0.0479(6) 0.0390(6) -0.0030(4) 0.0004(4) -0.0146(5)
O2 0.0515(6) 0.0356(5) 0.0568(7) 0.0026(5) -0.0038(5) -0.0108(5)
O3 0.0797(9) 0.0758(14) 0.0797(9) 0.0056(9) -0.0158(11) -0.0056(9)
O1W 0.0438(8) 0.0438(8) 0.0661(15) 0.000 0.000 -0.0177(10)
O2W 0.0538(8) 0.0538(8) 0.0589(14) 0.000 0.000 -0.0211(11)

loop_
_atom_type_symbol
_atom_type_description
_atom_type_scat_dispersion_real
_atom_type_scat_dispersion_imag
_atom_type_scat_source
C C 0.0033 0.0016 'International Tables Vol C Tables 4.2.6.8 and 6.1.1.4'
H H 0.0000 0.0000 'International Tables Vol C Tables 4.2.6.8 and 6.1.1.4'
N N 0.0061 0.0033 'International Tables Vol C Tables 4.2.6.8 and 6.1.1.4'
O O 0.0106 0.0060 'International Tables Vol C Tables 4.2.6.8 and 6.1.1.4'
Cu Cu 0.3201 1.2651 'International Tables Vol C Tables 4.2.6.8 and 6.1.1.4'

loop_
_geom_angle_atom_site_label_1
_geom_angle_atom_site_label_2
_geom_angle_atom_site_label_3
_geom_angle
_geom_angle_site_symmetry_1
_geom_angle_site_symmetry_3
O2 C1 O1 125.88(14) . .
O2 C1 C3 118.54(13) . .
O1 C1 C3 115.58(13) . .
C3 C2 C3 120.79(19) . 166
C3 C2 H2 119.6 . .
C3 C2 H2 119.6 166 .
C4 C3 C2 118.04(15) . .
C4 C3 C1 120.84(14) . .
C2 C3 C1 121.11(14) . .
C3 C4 C5 123.37(16) . .
C3 C4 H4 118.3 . .
C5 C4 H4 118.3 . .
C4 C5 C4 116.0(2) . 166
C4 C5 N1 121.99(10) . .
C4 C5 N1 121.99(10) 166 .
O3 C6 N1 127.7(3) . .
O3 C6 C7 118.6(3) . .
N1 C6 C7 113.7(3) . .
C8 C7 C8 101.2(4) 166 .
C8 C7 C12 119.6(3) 166 166
C8 C7 C12 50.3(3) . 166
C8 C7 C12 50.3(3) 166 .
C8 C7 C12 119.6(3) . .
C12 C7 C12 94.3(4) 166 .
C8 C7 C6 121.7(2) 166 .
C8 C7 C6 121.7(2) . .
C12 C7 C6 118.1(3) 166 .
C12 C7 C6 118.1(3) . .
C12 C8 C7 67.1(3) 166 .
C12 C8 C9 88.4(4) 166 .
C7 C8 C9 121.1(4) . .
C12 C8 C11 48.0(3) 166 166
C7 C8 C11 96.0(3) . 166
C9 C8 C11 40.4(3) . 166
C12 C8 H8A 114.5 166 .
C7 C8 H8A 120.3 . .
C9 C8 H8A 118.6 . .
C11 C8 H8A 130.7 166 .
C11 C9 C8 90.5(5) 166 .
C11 C9 C10 61.6(3) 166 .
C8 C9 C10 117.9(4) . .
C11 C9 C12 49.9(3) 166 166
C8 C9 C12 40.7(3) . 166
C10 C9 C12 94.3(4) . 166
C11 C9 H9A 116.0 166 .
C8 C9 H9A 121.7 . .
C10 C9 H9A 120.4 . .
C12 C9 H9A 131.4 166 .
C11 C10 C11 95.4(4) . 166
C11 C10 C9 51.5(3) . 166
C11 C10 C9 120.9(3) 166 166
C11 C10 C9 120.9(3) . .
C11 C10 C9 51.5(3) 166 .
C9 C10 C9 100.5(4) 166 .
C11 C10 C13 116.9(3) . .
C11 C10 C13 116.9(3) 166 .
C9 C10 C13 121.6(2) 166 .
C9 C10 C13 121.6(2) . .
C9 C11 C10 66.9(4) 166 .
C9 C11 C12 88.4(4) 166 .
C10 C11 C12 120.6(4) . .
C9 C11 C8 49.1(3) 166 166
C10 C11 C8 96.2(3) . 166
C12 C11 C8 39.4(3) . 166
C9 C11 C11 94.1(3) 166 166
C10 C11 C11 42.3(2) . 166
C12 C11 C11 91.4(3) . 166
C8 C11 C11 91.61(18) 166 166
C9 C11 H11A 113.9 166 .
C10 C11 H11A 120.0 . .
C12 C11 H11A 119.3 . .
C8 C11 H11A 130.9 166 .
C11 C11 H11A 137.5 166 .
C8 C12 C11 92.6(5) 166 .
C8 C12 C7 62.7(3) 166 .
C11 C12 C7 119.6(4) . .
C8 C12 C9 50.9(3) 166 166
C11 C12 C9 41.7(3) . 166
C7 C12 C9 96.1(3) . 166
C8 C12 H12A 115.5 166 .
C11 C12 H12A 120.5 . .
C7 C12 H12A 119.9 . .
C9 C12 H12A 130.8 166 .
C14 C13 C14 122.0(3) . 34_655
C14 C13 C10 118.98(13) . .
C14 C13 C10 118.97(13) 34_655 .
C13 C14 C13 117.5(2) . 55_564
C13 C14 H14 121.2 . .
C13 C14 H14 121.2 55_564 .
O1 Cu1 O1 169.05(6) . 85_456
O1 Cu1 O1 90.06(6) . 98_556
O1 Cu1 O1 88.90(6) 85_456 98_556
O1 Cu1 O1 88.90(6) . 182_455
O1 Cu1 O1 90.06(6) 85_456 182_455
O1 Cu1 O1 169.05(6) 98_556 182_455
O1 Cu1 O2W 95.48(3) . .
O1 Cu1 O2W 95.47(3) 85_456 .
O1 Cu1 O2W 95.47(3) 98_556 .
O1 Cu1 O2W 95.47(3) 182_455 .
O1 Cu1 Cu2 84.52(3) . .
O1 Cu1 Cu2 84.53(3) 85_456 .
O1 Cu1 Cu2 84.53(3) 98_556 .
O1 Cu1 Cu2 84.53(3) 182_455 .
O2W Cu1 Cu2 180.00(6) . .
O2 Cu2 O2 167.85(6) 98_556 182_455
O2 Cu2 O2 88.18(7) 98_556 85_456
O2 Cu2 O2 90.54(7) 182_455 85_456
O2 Cu2 O2 90.54(7) 98_556 .
O2 Cu2 O2 88.17(7) 182_455 .
O2 Cu2 O2 167.86(6) 85_456 .
O2 Cu2 O1W 96.07(3) 98_556 .
O2 Cu2 O1W 96.07(3) 182_455 .
O2 Cu2 O1W 96.07(3) 85_456 .
O2 Cu2 O1W 96.07(3) . .
O2 Cu2 Cu1 83.93(3) 98_556 .
O2 Cu2 Cu1 83.93(3) 182_455 .
O2 Cu2 Cu1 83.93(3) 85_456 .
O2 Cu2 Cu1 83.93(3) . .
O1W Cu2 Cu1 180.00(5) . .
C6 N1 C5 119.5(2) . .
C6 N1 H1 120.2 . .
C5 N1 H1 120.3 . .
C1 O1 Cu1 121.89(10) . .
C1 O2 Cu2 123.66(9) . .
Cu2 O1W H1W2 109.9 . .
Cu2 O1W H1W3 109.7 . .
H1W2 O1W H1W3 109.5 . .
Cu1 O2W H2W1 109.5 . .
Cu1 O2W H2W2 109.6 . .
H2W1 O2W H2W2 109.4 . .

loop_
_geom_bond_atom_site_label_1
_geom_bond_atom_site_label_2
_geom_bond_distance
_geom_bond_site_symmetry_2
C1 O2 1.2502(18) .
C1 O1 1.2789(17) .
C1 C3 1.502(2) .
C2 C3 1.3886(18) .
C2 C3 1.3886(18) 166
C2 H2 0.9300 .
C3 C4 1.375(2) .
C4 C5 1.3851(19) .
C4 H4 0.9300 .
C5 C4 1.3852(19) 166
C5 N1 1.482(3) .
C6 O3 1.282(4) .
C6 N1 1.305(4) .
C6 C7 1.498(4) .
C7 C8 1.366(5) 166
C7 C8 1.366(4) .
C7 C12 1.416(5) 166
C7 C12 1.416(5) .
C8 C12 1.182(6) 166
C8 C9 1.407(6) .
C8 C11 1.862(7) 166
C8 H8A 0.9599 .
C9 C11 1.207(6) 166
C9 C10 1.418(4) .
C9 C12 1.812(7) 166
C9 H9A 0.9600 .
C10 C11 1.357(5) .
C10 C11 1.357(5) 166
C10 C9 1.418(4) 166
C10 C13 1.512(3) .
C11 C9 1.206(6) 166
C11 C12 1.386(6) .
C11 C8 1.862(7) 166
C11 C11 2.007(9) 166
C11 H11A 0.9599 .
C12 C8 1.182(6) 166
C12 C9 1.812(7) 166
C12 H12A 0.9595 .
C13 C14 1.3718(17) .
C13 C14 1.3719(17) 34_655
C14 C13 1.3718(17) 55_564
C14 H14 0.9300 .
Cu1 O1 1.9473(11) .
Cu1 O1 1.9475(11) 85_456
Cu1 O1 1.9475(11) 98_556
Cu1 O1 1.9475(11) 182_455
Cu1 O2W 2.130(2) .
Cu1 Cu2 2.6431(5) .
Cu2 O2 1.9394(11) 98_556
Cu2 O2 1.9394(11) 182_455
Cu2 O2 1.9394(11) 85_456
Cu2 O2 1.9394(11) .
Cu2 O1W 2.1150(19) .
N1 H1 0.8604 .
O1W H1W2 0.9568 .
O1W H1W3 0.9632 .
O2W H2W1 0.9613 .
O2W H2W2 0.9595 .

loop_
_geom_torsion_atom_site_label_1
_geom_torsion_atom_site_label_2
_geom_torsion_atom_site_label_3
_geom_torsion_atom_site_label_4
_geom_torsion
_geom_torsion_site_symmetry_1
_geom_torsion_site_symmetry_4
C3 C2 C3 C4 7.3(4) 166 .
C3 C2 C3 C1 -173.89(14) 166 .
O2 C1 C3 C4 -5.3(3) . .
O1 C1 C3 C4 174.85(16) . .
O2 C1 C3 C2 175.88(18) . .
O1 C1 C3 C2 -3.9(3) . .
C2 C3 C4 C5 -3.4(3) . .
C1 C3 C4 C5 177.8(2) . .
C3 C4 C5 C4 -0.4(4) . 166
C3 C4 C5 N1 177.7(2) . .
O3 C6 C7 C8 -114.7(3) . 166
N1 C6 C7 C8 65.3(3) . 166
O3 C6 C7 C8 114.7(3) . .
N1 C6 C7 C8 -65.3(3) . .
O3 C6 C7 C12 56.2(3) . 166
N1 C6 C7 C12 -123.8(3) . 166
O3 C6 C7 C12 -56.2(3) . .
N1 C6 C7 C12 123.8(3) . .
C8 C7 C8 C12 119.3(3) 166 166
C12 C7 C8 C12 68.9(5) . 166
C6 C7 C8 C12 -101.9(4) . 166
C8 C7 C8 C9 46.3(6) 166 .
C12 C7 C8 C9 -73.0(5) 166 .
C12 C7 C8 C9 -4.2(7) . .
C6 C7 C8 C9 -175.0(4) . .
C8 C7 C8 C11 80.1(4) 166 166
C12 C7 C8 C11 -39.2(3) 166 166
C12 C7 C8 C11 29.6(5) . 166
C6 C7 C8 C11 -141.2(3) . 166
C12 C8 C9 C11 -3.2(4) 166 166
C7 C8 C9 C11 58.6(5) . 166
C12 C8 C9 C10 -61.0(5) 166 .
C7 C8 C9 C10 0.8(7) . .
C11 C8 C9 C10 -57.8(4) 166 .
C7 C8 C9 C12 61.8(4) . 166
C11 C8 C9 C12 3.2(4) 166 166
C11 C9 C10 C11 -70.3(5) 166 .
C8 C9 C10 C11 3.8(7) . .
C12 C9 C10 C11 -31.1(5) 166 .
C8 C9 C10 C11 74.1(5) . 166
C12 C9 C10 C11 39.2(3) 166 166
C11 C9 C10 C9 -121.4(4) 166 166
C8 C9 C10 C9 -47.3(7) . 166
C12 C9 C10 C9 -82.2(4) 166 166
C11 C9 C10 C13 100.8(4) 166 .
C8 C9 C10 C13 174.9(3) . .
C12 C9 C10 C13 140.0(3) 166 .
C11 C10 C11 C9 -125.8(3) 166 166
C9 C10 C11 C9 -78.1(5) . 166
C13 C10 C11 C9 110.4(4) . 166
C11 C10 C11 C12 -52.6(7) 166 .
C9 C10 C11 C12 73.2(5) 166 .
C9 C10 C11 C12 -4.8(7) . .
C13 C10 C11 C12 -176.4(4) . .
C11 C10 C11 C8 -85.5(4) 166 166
C9 C10 C11 C8 40.3(3) 166 166
C9 C10 C11 C8 -37.8(5) . 166
C13 C10 C11 C8 150.7(2) . 166
C9 C10 C11 C11 125.8(3) 166 166
C9 C10 C11 C11 47.7(3) . 166
C13 C10 C11 C11 -123.8(4) . 166
C9 C11 C12 C8 3.3(4) 166 166
C10 C11 C12 C8 -58.5(6) . 166
C11 C11 C12 C8 -90.8(3) 166 166
C9 C11 C12 C7 63.1(5) 166 .
C10 C11 C12 C7 1.3(8) . .
C8 C11 C12 C7 59.8(4) 166 .
C11 C11 C12 C7 -31.0(4) 166 .
C10 C11 C12 C9 -61.7(5) . 166
C8 C11 C12 C9 -3.3(4) 166 166
C11 C11 C12 C9 -94.1(3) 166 166
C8 C7 C12 C8 79.6(5) . 166
C12 C7 C12 C8 125.6(3) 166 166
C6 C7 C12 C8 -109.3(4) . 166
C8 C7 C12 C11 -76.4(5) 166 .
C8 C7 C12 C11 3.2(7) . .
C12 C7 C12 C11 49.2(7) 166 .
C6 C7 C12 C11 174.3(4) . .
C8 C7 C12 C9 -39.8(3) 166 166
C8 C7 C12 C9 39.8(5) . 166
C12 C7 C12 C9 85.8(4) 166 166
C6 C7 C12 C9 -149.1(3) . 166
C11 C10 C13 C14 146.2(3) . .
C11 C10 C13 C14 34.2(5) 166 .
C9 C10 C13 C14 -154.4(4) 166 .
C9 C10 C13 C14 -25.3(5) . .
C11 C10 C13 C14 -34.2(5) . 34_655
C11 C10 C13 C14 -146.2(3) 166 34_655
C9 C10 C13 C14 25.3(5) 166 34_655
C9 C10 C13 C14 154.3(4) . 34_655
C14 C13 C14 C13 9.2(6) 34_655 55_564
C10 C13 C14 C13 -171.1(2) . 55_564
O1 Cu1 Cu2 O2 90.89(5) . 98_556
O1 Cu1 Cu2 O2 -89.11(5) 85_456 98_556
O1 Cu1 Cu2 O2 0.31(5) 98_556 98_556
O1 Cu1 Cu2 O2 -179.69(5) 182_455 98_556
O2W Cu1 Cu2 O2 -134(100) . 98_556
O1 Cu1 Cu2 O2 -89.11(5) . 182_455
O1 Cu1 Cu2 O2 90.89(5) 85_456 182_455
O1 Cu1 Cu2 O2 -179.69(5) 98_556 182_455
O1 Cu1 Cu2 O2 0.31(5) 182_455 182_455
O2W Cu1 Cu2 O2 46(100) . 182_455
O1 Cu1 Cu2 O2 179.69(5) . 85_456
O1 Cu1 Cu2 O2 -0.31(5) 85_456 85_456
O1 Cu1 Cu2 O2 89.11(5) 98_556 85_456
O1 Cu1 Cu2 O2 -90.89(5) 182_455 85_456
O2W Cu1 Cu2 O2 -46(100) . 85_456
O1 Cu1 Cu2 O2 -0.31(5) . .
O1 Cu1 Cu2 O2 179.69(5) 85_456 .
O1 Cu1 Cu2 O2 -90.89(5) 98_556 .
O1 Cu1 Cu2 O2 89.11(5) 182_455 .
O2W Cu1 Cu2 O2 134(100) . .
O1 Cu1 Cu2 O1W 45(100) . .
O1 Cu1 Cu2 O1W -135(100) 85_456 .
O1 Cu1 Cu2 O1W -45(100) 98_556 .
O1 Cu1 Cu2 O1W 135(100) 182_455 .
O2W Cu1 Cu2 O1W 0(10) . .
O3 C6 N1 C5 0.000(2) . .
C7 C6 N1 C5 180.000(1) . .
C4 C5 N1 C6 91.0(2) . .
C4 C5 N1 C6 -91.0(2) 166 .
O2 C1 O1 Cu1 -4.3(2) . .
C3 C1 O1 Cu1 175.46(11) . .
O1 Cu1 O1 C1 2.22(11) 85_456 .
O1 Cu1 O1 C1 86.71(12) 98_556 .
O1 Cu1 O1 C1 -82.39(12) 182_455 .
O2W Cu1 O1 C1 -177.78(11) . .
Cu2 Cu1 O1 C1 2.22(11) . .
O1 C1 O2 Cu2 4.0(2) . .
C3 C1 O2 Cu2 -175.81(11) . .
O2 Cu2 O2 C1 -85.40(13) 98_556 .
O2 Cu2 O2 C1 82.52(13) 182_455 .
O2 Cu2 O2 C1 -1.55(12) 85_456 .
O1W Cu2 O2 C1 178.43(13) . .
Cu1 Cu2 O2 C1 -1.57(13) . .

loop_
_platon_squeeze_void_nr
_platon_squeeze_void_average_x
_platon_squeeze_void_average_y
_platon_squeeze_void_average_z
_platon_squeeze_void_volume
_platon_squeeze_void_count_electrons
_platon_squeeze_void_content
1 -0.006 -0.006 -0.009 112037 4315 ' '
